data_4107571
loop_
_publ_author_name
'Yuzhong Wang'
'Brandon Quillian'
'Pingrong Wei'
'Yaoming Xie'
'Chaitanya S. Wannere'
'R. Bruce King'
'Henry F. Schaefer'
'Paul V. R. Schleyer'
'Gregory H. Robinson'

_publ_section_title
;
 Planar, Twisted, and Trans-Bent: Conformational Flexibility of Neutral
 Diborenes
;
_journal_name_full 'Journal of the American Chemical Society'
_journal_page_first 3298
_journal_page_last 3299
_journal_paper_doi 10.1021/ja800257j
_journal_volume 130
_journal_year 2008
_chemical_formula_sum 'C42 H50 B2 N4'
_chemical_formula_weight 632.48
_chemical_name_systematic
; 
 ? 
;
_space_group_IT_number 14
_symmetry_cell_setting monoclinic
_symmetry_space_group_name_Hall '-P 2ybc'
_symmetry_space_group_name_H-M 'P 1 21/c 1'
_atom_sites_solution_hydrogens geom
_atom_sites_solution_primary direct
_atom_sites_solution_secondary difmap
_audit_creation_method SHELXL-97
_cell_angle_alpha 90.00
_cell_angle_beta 113.4750(10)
_cell_angle_gamma 90.00
_cell_formula_units_Z 2
_cell_length_a 12.6342(10)
_cell_length_b 11.5762(9)
_cell_length_c 14.1871(11)
_cell_measurement_reflns_used 5213
_cell_measurement_temperature 273(2)
_cell_measurement_theta_max 25.709
_cell_measurement_theta_min 2.354
_cell_volume 1903.2(3)
_computing_structure_refinement 'SHELXL-97 (Sheldrick, 1997)'
_computing_structure_solution 'SHELXS-97 (Sheldrick, 1990)'
_diffrn_ambient_temperature 273(2)
_diffrn_measured_fraction_theta_full 0.999
_diffrn_measured_fraction_theta_max 0.999
_diffrn_radiation_monochromator graphite
_diffrn_radiation_source 'fine-focus sealed tube'
_diffrn_radiation_type MoK\a
_diffrn_radiation_wavelength 0.71073
_diffrn_reflns_av_R_equivalents 0.0426
_diffrn_reflns_av_sigmaI/netI 0.0310
_diffrn_reflns_limit_h_max 16
_diffrn_reflns_limit_h_min -16
_diffrn_reflns_limit_k_max 15
_diffrn_reflns_limit_k_min -15
_diffrn_reflns_limit_l_max 18
_diffrn_reflns_limit_l_min -18
_diffrn_reflns_number 25805
_diffrn_reflns_theta_full 28.33
_diffrn_reflns_theta_max 28.33
_diffrn_reflns_theta_min 2.35
_exptl_absorpt_coefficient_mu 0.064
_exptl_absorpt_correction_T_max 0.9943
_exptl_absorpt_correction_T_min 0.9899
_exptl_absorpt_correction_type multi-scan
_exptl_absorpt_process_details 'BRUKER SADABS'
_exptl_crystal_colour red
_exptl_crystal_density_diffrn 1.104
_exptl_crystal_F_000 680
_exptl_crystal_size_max 0.16
_exptl_crystal_size_mid 0.13
_exptl_crystal_size_min 0.09
_refine_diff_density_max 0.976
_refine_diff_density_min -0.232
_refine_diff_density_rms 0.046
_refine_ls_extinction_method none
_refine_ls_goodness_of_fit_ref 1.031
_refine_ls_hydrogen_treatment mixed
_refine_ls_matrix_type full
_refine_ls_number_parameters 221
_refine_ls_number_reflns 4739
_refine_ls_number_restraints 1
_refine_ls_restrained_S_all 1.032
_refine_ls_R_factor_all 0.1108
_refine_ls_R_factor_gt 0.0683
_refine_ls_shift/su_max 0.000
_refine_ls_shift/su_mean 0.000
_refine_ls_structure_factor_coef Fsqd
_refine_ls_weighting_details 'calc w=1/[\s^2^(Fo^2^)+(0.1242P)^2^+0.6356P] where P=(Fo^2^+2Fc^2^)/3'
_refine_ls_weighting_scheme calc
_refine_ls_wR_factor_gt 0.2029
_refine_ls_wR_factor_ref 0.2393
_reflns_number_gt 2878
_reflns_number_total 4739
_reflns_threshold_expression >2sigma(I)
_cod_data_source_file ja800257j-file002.cif
_cod_data_source_block uga704
_cod_database_code 4107571

loop_
_symmetry_equiv_pos_as_xyz
'x, y, z'
'-x, y+1/2, -z+1/2'
'-x, -y, -z'
'x, -y-1/2, z-1/2'

loop_
_atom_site_label
_atom_site_type_symbol
_atom_site_fract_x
_atom_site_fract_y
_atom_site_fract_z
_atom_site_U_iso_or_equiv
_atom_site_adp_type
_atom_site_occupancy
_atom_site_symmetry_multiplicity
_atom_site_calc_flag
_atom_site_refinement_flags
B1 B 0.5276(2) 0.5212(3) 0.05857(19) 0.0541(7) Uani 1 1 d D
H1 H 0.605(2) 0.482(3) 0.1212(19) 0.090(9) Uiso 1 1 d D
N1 N 0.36673(15) 0.66081(16) 0.06959(13) 0.0465(4) Uani 1 1 d .
N2 N 0.53473(15) 0.67751(16) 0.19263(13) 0.0464(4) Uani 1 1 d .
C1 C 0.47598(17) 0.61544(19) 0.10409(15) 0.0448(5) Uani 1 1 d .
C2 C 0.3595(2) 0.7472(2) 0.13398(19) 0.0553(6) Uani 1 1 d .
H2A H 0.2942 0.7902 0.1256 0.066 Uiso 1 1 calc R
C3 C 0.4640(2) 0.7575(2) 0.21064(19) 0.0554(6) Uani 1 1 d .
H3A H 0.4848 0.8088 0.2655 0.066 Uiso 1 1 calc R
C4 C 0.65429(18) 0.66496(19) 0.26094(15) 0.0450(5) Uani 1 1 d .
C5 C 0.7391(2) 0.7095(2) 0.23282(17) 0.0520(5) Uani 1 1 d .
C6 C 0.8524(2) 0.7061(2) 0.30469(19) 0.0565(6) Uani 1 1 d .
H6A H 0.9103 0.7347 0.2864 0.068 Uiso 1 1 calc R
C7 C 0.8824(2) 0.6617(2) 0.40238(18) 0.0553(6) Uani 1 1 d .
C8 C 0.7952(2) 0.6144(2) 0.42613(17) 0.0542(6) Uani 1 1 d .
H8A H 0.8144 0.5809 0.4904 0.065 Uiso 1 1 calc R
C9 C 0.68013(19) 0.61515(19) 0.35724(16) 0.0474(5) Uani 1 1 d .
C10 C 0.5874(2) 0.5663(3) 0.3868(2) 0.0654(7) Uani 1 1 d .
H10A H 0.5139 0.5739 0.3301 0.098 Uiso 1 1 calc R
H10B H 0.5863 0.6076 0.4450 0.098 Uiso 1 1 calc R
H10C H 0.6029 0.4861 0.4041 0.098 Uiso 1 1 calc R
C11 C 1.0052(2) 0.6683(3) 0.4811(2) 0.0754(8) Uani 1 1 d .
H11A H 1.0529 0.7033 0.4507 0.113 Uiso 1 1 calc R
H11B H 1.0328 0.5919 0.5042 0.113 Uiso 1 1 calc R
H11C H 1.0078 0.7140 0.5385 0.113 Uiso 1 1 calc R
C12 C 0.7094(3) 0.7628(3) 0.1286(2) 0.0771(9) Uani 1 1 d .
H12A H 0.7787 0.7889 0.1228 0.116 Uiso 1 1 calc R
H12B H 0.6585 0.8271 0.1201 0.116 Uiso 1 1 calc R
H12C H 0.6721 0.7063 0.0763 0.116 Uiso 1 1 calc R
C13 C 0.26644(17) 0.61796(19) -0.01389(16) 0.0455(5) Uani 1 1 d .
C14 C 0.2090(2) 0.5236(2) 0.0033(2) 0.0601(6) Uani 1 1 d .
C15 C 0.1086(2) 0.4874(3) -0.0784(3) 0.0759(8) Uani 1 1 d .
H15A H 0.0677 0.4249 -0.0688 0.091 Uiso 1 1 calc R
C16 C 0.0686(2) 0.5416(3) -0.1723(2) 0.0694(8) Uani 1 1 d .
C17 C 0.1282(2) 0.6347(3) -0.1856(2) 0.0653(7) Uani 1 1 d .
H17A H 0.1009 0.6719 -0.2490 0.078 Uiso 1 1 calc R
C18 C 0.22792(18) 0.6752(2) -0.10764(17) 0.0525(6) Uani 1 1 d .
C19 C 0.2931(3) 0.7762(3) -0.1231(2) 0.0808(9) Uani 1 1 d .
H19A H 0.2545 0.8048 -0.1919 0.121 Uiso 1 1 calc R
H19B H 0.3699 0.7525 -0.1122 0.121 Uiso 1 1 calc R
H19C H 0.2966 0.8360 -0.0751 0.121 Uiso 1 1 calc R
C20 C -0.0416(3) 0.4996(4) -0.2583(3) 0.1074(14) Uani 1 1 d .
H20A H -0.0707 0.4337 -0.2352 0.161 Uiso 1 1 calc R
H20B H -0.0255 0.4785 -0.3167 0.161 Uiso 1 1 calc R
H20C H -0.0981 0.5602 -0.2773 0.161 Uiso 1 1 calc R
C21 C 0.2538(3) 0.4630(3) 0.1049(3) 0.1000(12) Uani 1 1 d .
H21A H 0.3229 0.5006 0.1507 0.150 Uiso 1 1 calc R
H21B H 0.2707 0.3840 0.0955 0.150 Uiso 1 1 calc R
H21C H 0.1966 0.4655 0.1335 0.150 Uiso 1 1 calc R

loop_
_atom_site_aniso_label
_atom_site_aniso_U_11
_atom_site_aniso_U_22
_atom_site_aniso_U_33
_atom_site_aniso_U_23
_atom_site_aniso_U_13
_atom_site_aniso_U_12
B1 0.0463(13) 0.0642(16) 0.0411(13) -0.0105(11) 0.0063(11) 0.0106(12)
N1 0.0386(9) 0.0527(10) 0.0417(9) -0.0017(8) 0.0094(7) 0.0055(8)
N2 0.0419(9) 0.0530(10) 0.0369(9) -0.0059(7) 0.0078(7) 0.0048(8)
C1 0.0388(10) 0.0528(12) 0.0347(10) -0.0024(8) 0.0059(8) 0.0038(9)
C2 0.0468(12) 0.0560(13) 0.0584(13) -0.0088(11) 0.0159(10) 0.0096(10)
C3 0.0503(12) 0.0557(13) 0.0534(13) -0.0129(11) 0.0136(10) 0.0071(10)
C4 0.0419(11) 0.0488(11) 0.0360(10) -0.0075(8) 0.0067(8) 0.0046(9)
C5 0.0501(12) 0.0586(13) 0.0415(11) -0.0012(10) 0.0122(9) -0.0002(10)
C6 0.0459(12) 0.0655(14) 0.0541(13) -0.0023(11) 0.0159(10) 0.0000(11)
C7 0.0457(12) 0.0595(13) 0.0495(12) -0.0075(10) 0.0072(10) 0.0064(10)
C8 0.0571(13) 0.0588(13) 0.0373(11) -0.0016(10) 0.0089(10) 0.0086(11)
C9 0.0492(12) 0.0497(12) 0.0389(10) -0.0046(9) 0.0127(9) 0.0054(9)
C10 0.0667(16) 0.0722(17) 0.0560(14) 0.0043(12) 0.0231(12) 0.0001(13)
C11 0.0511(14) 0.090(2) 0.0634(16) -0.0046(15) -0.0002(12) 0.0062(14)
C12 0.0710(17) 0.099(2) 0.0532(15) 0.0174(15) 0.0164(13) -0.0085(16)
C13 0.0361(10) 0.0536(12) 0.0410(11) -0.0019(9) 0.0092(8) 0.0052(9)
C14 0.0528(14) 0.0583(14) 0.0605(14) 0.0040(12) 0.0134(11) -0.0009(11)
C15 0.0555(15) 0.0638(16) 0.097(2) -0.0095(16) 0.0180(15) -0.0117(12)
C16 0.0419(13) 0.0789(18) 0.0686(17) -0.0203(14) 0.0023(12) 0.0094(12)
C17 0.0483(13) 0.0876(19) 0.0481(13) -0.0001(12) 0.0065(11) 0.0176(13)
C18 0.0402(11) 0.0698(15) 0.0449(12) 0.0049(10) 0.0141(9) 0.0117(10)
C19 0.0697(18) 0.102(2) 0.0707(18) 0.0289(17) 0.0285(15) 0.0026(16)
C20 0.0526(16) 0.119(3) 0.106(3) -0.046(2) -0.0144(16) 0.0092(17)
C21 0.109(3) 0.090(2) 0.089(2) 0.0337(19) 0.027(2) -0.017(2)

loop_
_atom_type_symbol
_atom_type_description
_atom_type_scat_dispersion_real
_atom_type_scat_dispersion_imag
_atom_type_scat_source
C C 0.0033 0.0016 'International Tables Vol C Tables 4.2.6.8 and 6.1.1.4'
H H 0.0000 0.0000 'International Tables Vol C Tables 4.2.6.8 and 6.1.1.4'
B B 0.0013 0.0007 'International Tables Vol C Tables 4.2.6.8 and 6.1.1.4'
N N 0.0061 0.0033 'International Tables Vol C Tables 4.2.6.8 and 6.1.1.4'

loop_
_geom_angle_atom_site_label_1
_geom_angle_atom_site_label_2
_geom_angle_atom_site_label_3
_geom_angle
_geom_angle_site_symmetry_1
_geom_angle_site_symmetry_3
C1 B1 B1 124.8(3) . 3_665
C1 B1 H1 109.4(16) . .
B1 B1 H1 125.6(16) 3_665 .
C1 N1 C2 111.29(18) . .
C1 N1 C13 126.46(18) . .
C2 N1 C13 121.79(18) . .
C3 N2 C1 111.40(18) . .
C3 N2 C4 121.75(18) . .
C1 N2 C4 126.85(17) . .
N1 C1 N2 103.03(17) . .
N1 C1 B1 131.00(19) . .
N2 C1 B1 125.95(18) . .
C3 C2 N1 107.35(19) . .
C3 C2 H2A 126.3 . .
N1 C2 H2A 126.3 . .
C2 C3 N2 106.9(2) . .
C2 C3 H3A 126.5 . .
N2 C3 H3A 126.5 . .
C5 C4 C9 122.0(2) . .
C5 C4 N2 119.56(19) . .
C9 C4 N2 118.3(2) . .
C4 C5 C6 117.9(2) . .
C4 C5 C12 121.2(2) . .
C6 C5 C12 120.9(2) . .
C7 C6 C5 122.6(2) . .
C7 C6 H6A 118.7 . .
C5 C6 H6A 118.7 . .
C6 C7 C8 117.6(2) . .
C6 C7 C11 120.9(2) . .
C8 C7 C11 121.4(2) . .
C9 C8 C7 122.4(2) . .
C9 C8 H8A 118.8 . .
C7 C8 H8A 118.8 . .
C8 C9 C4 117.5(2) . .
C8 C9 C10 120.9(2) . .
C4 C9 C10 121.6(2) . .
C9 C10 H10A 109.5 . .
C9 C10 H10B 109.5 . .
H10A C10 H10B 109.5 . .
C9 C10 H10C 109.5 . .
H10A C10 H10C 109.5 . .
H10B C10 H10C 109.5 . .
C7 C11 H11A 109.5 . .
C7 C11 H11B 109.5 . .
H11A C11 H11B 109.5 . .
C7 C11 H11C 109.5 . .
H11A C11 H11C 109.5 . .
H11B C11 H11C 109.5 . .
C5 C12 H12A 109.5 . .
C5 C12 H12B 109.5 . .
H12A C12 H12B 109.5 . .
C5 C12 H12C 109.5 . .
H12A C12 H12C 109.5 . .
H12B C12 H12C 109.5 . .
C14 C13 C18 122.4(2) . .
C14 C13 N1 118.7(2) . .
C18 C13 N1 118.9(2) . .
C13 C14 C15 117.1(2) . .
C13 C14 C21 121.0(2) . .
C15 C14 C21 121.9(3) . .
C16 C15 C14 121.9(3) . .
C16 C15 H15A 119.0 . .
C14 C15 H15A 119.0 . .
C15 C16 C17 118.9(2) . .
C15 C16 C20 119.9(3) . .
C17 C16 C20 121.3(3) . .
C18 C17 C16 122.0(3) . .
C18 C17 H17A 119.0 . .
C16 C17 H17A 119.0 . .
C17 C18 C13 117.6(2) . .
C17 C18 C19 121.7(2) . .
C13 C18 C19 120.7(2) . .
C18 C19 H19A 109.5 . .
C18 C19 H19B 109.5 . .
H19A C19 H19B 109.5 . .
C18 C19 H19C 109.5 . .
H19A C19 H19C 109.5 . .
H19B C19 H19C 109.5 . .
C16 C20 H20A 109.5 . .
C16 C20 H20B 109.5 . .
H20A C20 H20B 109.5 . .
C16 C20 H20C 109.5 . .
H20A C20 H20C 109.5 . .
H20B C20 H20C 109.5 . .
C14 C21 H21A 109.5 . .
C14 C21 H21B 109.5 . .
H21A C21 H21B 109.5 . .
C14 C21 H21C 109.5 . .
H21A C21 H21C 109.5 . .
H21B C21 H21C 109.5 . .

loop_
_geom_bond_atom_site_label_1
_geom_bond_atom_site_label_2
_geom_bond_distance
_geom_bond_site_symmetry_2
B1 C1 1.539(3) .
B1 B1 1.602(5) 3_665
B1 H1 1.118(17) .
N1 C1 1.372(3) .
N1 C2 1.382(3) .
N1 C13 1.435(3) .
N2 C3 1.380(3) .
N2 C1 1.379(3) .
N2 C4 1.441(3) .
C2 C3 1.340(3) .
C2 H2A 0.9300 .
C3 H3A 0.9300 .
C4 C5 1.384(3) .
C4 C9 1.397(3) .
C5 C6 1.388(3) .
C5 C12 1.505(3) .
C6 C7 1.382(3) .
C6 H6A 0.9300 .
C7 C8 1.386(4) .
C7 C11 1.510(3) .
C8 C9 1.392(3) .
C8 H8A 0.9300 .
C9 C10 1.503(3) .
C10 H10A 0.9600 .
C10 H10B 0.9600 .
C10 H10C 0.9600 .
C11 H11A 0.9600 .
C11 H11B 0.9600 .
C11 H11C 0.9600 .
C12 H12A 0.9600 .
C12 H12B 0.9600 .
C12 H12C 0.9600 .
C13 C14 1.386(3) .
C13 C18 1.389(3) .
C14 C15 1.399(4) .
C14 C21 1.496(4) .
C15 C16 1.374(4) .
C15 H15A 0.9300 .
C16 C17 1.371(4) .
C16 C20 1.519(4) .
C17 C18 1.386(3) .
C17 H17A 0.9300 .
C18 C19 1.495(4) .
C19 H19A 0.9600 .
C19 H19B 0.9600 .
C19 H19C 0.9600 .
C20 H20A 0.9600 .
C20 H20B 0.9600 .
C20 H20C 0.9600 .
C21 H21A 0.9600 .
C21 H21B 0.9600 .
C21 H21C 0.9600 .
